data_4314693
loop_
_publ_author_name
'Stanislav Groysman'
'Amit Majumdar'
'Shao-Liang Zheng'
'R. H. Holm'

_publ_contact_author_address
;Department of Chemistry and Chemical Biology
Harvard University
Cambridge
Massachusetts 02138
;
_publ_contact_author_email holm@chemistry.harvard.edu
_publ_contact_author_name 'Prof. R. H. Holm'
_publ_section_title
;
 Reactions of Monodithiolene Tungsten(VI) Sulfido Complexes with Copper(I)
 in Relation to the Structure of the Active Site of Carbon Monoxide
 Dehydrogenase
;
_journal_name_full 'Inorganic Chemistry'
_journal_page_first 1082
_journal_page_last 1089
_journal_paper_doi 10.1021/ic902066m
_journal_volume 49
_journal_year 2010
_chemical_formula_moiety 'C60 H68 Cu O S5 Si W, C8 H20 N, 0.5(C4 H8 O)'
_chemical_formula_sum 'C70 H92 Cu N O1.5 S5 Si W'
_chemical_formula_weight 1407.23
_chemical_name_systematic
;
 ?
;
_space_group_IT_number 14
_symmetry_cell_setting monoclinic
_symmetry_space_group_name_Hall '-P 2ybc'
_symmetry_space_group_name_H-M 'P 1 21/c 1'
_atom_sites_solution_hydrogens geom
_atom_sites_solution_primary direct
_atom_sites_solution_secondary difmap
_audit_creation_method SHELXL-97
_cell_angle_alpha 90.00
_cell_angle_beta 104.684(6)
_cell_angle_gamma 90.00
_cell_formula_units_Z 4
_cell_length_a 23.782(6)
_cell_length_b 18.684(5)
_cell_length_c 18.789(5)
_cell_measurement_temperature 193(2)
_cell_volume 8076(4)
_computing_cell_refinement 'SMART (Bruker, 2001)'
_computing_data_collection 'SMART (Bruker, 2001)'
_computing_data_reduction 'SAINT (Bruker, 2003)'
_computing_molecular_graphics 'SHELXTL (Bruker, 2000)'
_computing_publication_material 'SHELXTL (Bruker, 2000)'
_computing_structure_refinement 'SHELXL-97 (Sheldrick, 1997)'
_computing_structure_solution 'SHELXS-97 (Sheldrick, 1990)'
_diffrn_ambient_temperature 193(2)
_diffrn_measured_fraction_theta_full 1.000
_diffrn_measured_fraction_theta_max 1.000
_diffrn_measurement_device_type 'Bruker Smart APEX CCD'
_diffrn_measurement_method 'phi and omega scans'
_diffrn_radiation_monochromator graphite
_diffrn_radiation_source 'fine-focus sealed tube'
_diffrn_radiation_type MoK\a
_diffrn_radiation_wavelength 0.71073
_diffrn_reflns_av_R_equivalents 0.1453
_diffrn_reflns_av_sigmaI/netI 0.2850
_diffrn_reflns_limit_h_max 28
_diffrn_reflns_limit_h_min -26
_diffrn_reflns_limit_k_max 22
_diffrn_reflns_limit_k_min -19
_diffrn_reflns_limit_l_max 22
_diffrn_reflns_limit_l_min -22
_diffrn_reflns_number 45636
_diffrn_reflns_theta_full 25.00
_diffrn_reflns_theta_max 25.00
_diffrn_reflns_theta_min 1.40
_exptl_absorpt_coefficient_mu 1.866
_exptl_absorpt_correction_T_max 0.9125
_exptl_absorpt_correction_T_min 0.6044
_exptl_absorpt_correction_type multi-scan
_exptl_absorpt_process_details 'SADABS (Sheldrick, 2002)'
_exptl_crystal_colour orange
_exptl_crystal_density_diffrn 1.157
_exptl_crystal_density_method 'not measured'
_exptl_crystal_description needle
_exptl_crystal_F_000 2912
_exptl_crystal_size_max 0.30
_exptl_crystal_size_mid 0.05
_exptl_crystal_size_min 0.05
_refine_diff_density_max 1.420
_refine_diff_density_min -0.655
_refine_diff_density_rms 0.156
_refine_ls_extinction_method none
_refine_ls_goodness_of_fit_ref 1.083
_refine_ls_hydrogen_treatment constr
_refine_ls_matrix_type full
_refine_ls_number_parameters 768
_refine_ls_number_reflns 14227
_refine_ls_number_restraints 287
_refine_ls_restrained_S_all 1.075
_refine_ls_R_factor_all 0.1792
_refine_ls_R_factor_gt 0.0653
_refine_ls_shift/su_max 0.050
_refine_ls_shift/su_mean 0.001
_refine_ls_structure_factor_coef Fsqd
_refine_ls_weighting_details 'calc w=1/[\s^2^(Fo^2^)+(0.0376P)^2^+0.0000P] where P=(Fo^2^+2Fc^2^)/3'
_refine_ls_weighting_scheme calc
_refine_ls_wR_factor_gt 0.1859
_refine_ls_wR_factor_ref 0.2070
_reflns_number_gt 4786
_reflns_number_total 14227
_reflns_threshold_expression >2sigma(I)
_cod_data_source_file ic902066m_si_001_05.cif
_cod_data_source_block '[Et4N][W(bdt)(OSiPh3)(S)2CuSAr]0.5THF'
_cod_depositor_comments
;
The following automatic conversions were performed:

'_symmetry_cell_setting' value 'Monoclinic' changed to 'monoclinic'
according to the built-in table from CIF Core dictionary named
'cif_core.dic' version 2.4.1 from 2010-06-29.

Automatic conversion script
Id: cif_fix_values 1646 2011-03-28 12:23:43Z adriana 
;
_cod_original_formula_sum 'C70 H92 Cu N O1.50 S5 Si W'
_cod_database_code 4314693

loop_
_symmetry_equiv_pos_as_xyz
'x, y, z'
'-x, y+1/2, -z+1/2'
'-x, -y, -z'
'x, -y-1/2, z-1/2'

loop_
_atom_site_label
_atom_site_type_symbol
_atom_site_fract_x
_atom_site_fract_y
_atom_site_fract_z
_atom_site_U_iso_or_equiv
_atom_site_adp_type
_atom_site_occupancy
_atom_site_symmetry_multiplicity
_atom_site_calc_flag
_atom_site_refinement_flags
_atom_site_disorder_assembly
_atom_site_disorder_group
W1 W 0.66073(3) 0.75512(4) 0.33082(3) 0.0426(2) Uani 1 1 d . . .
Cu1 Cu 0.73875(8) 0.65636(11) 0.32414(10) 0.0473(6) Uani 1 1 d . . .
O1 O 0.6065(4) 0.7110(5) 0.3728(5) 0.053(3) Uani 1 1 d . . .
S1 S 0.68467(19) 0.8434(3) 0.2519(2) 0.0621(14) Uani 1 1 d U . .
S2 S 0.61098(18) 0.8580(3) 0.3651(2) 0.0565(13) Uani 1 1 d . . .
S3 S 0.65747(18) 0.6804(2) 0.2399(2) 0.0504(13) Uani 1 1 d . . .
S4 S 0.74404(15) 0.7384(3) 0.41087(19) 0.0471(11) Uani 1 1 d . . .
S5 S 0.79279(17) 0.5671(2) 0.3113(2) 0.0441(11) Uani 1 1 d . . .
Si1 Si 0.55244(18) 0.6557(3) 0.3756(2) 0.0443(12) Uani 1 1 d . . .
C1 C 0.6679(8) 0.9230(11) 0.2827(10) 0.0621(15) Uani 1 1 d U . .
C2 C 0.6343(7) 0.9356(9) 0.3298(9) 0.048(5) Uani 1 1 d . . .
C3 C 0.6167(7) 0.9992(11) 0.3487(10) 0.065(6) Uani 1 1 d . . .
H3 H 0.5923 1.0014 0.3816 0.078 Uiso 1 1 calc R . .
C4 C 0.6335(9) 1.0618(14) 0.3207(14) 0.111(7) Uani 1 1 d U . .
H4 H 0.6227 1.1076 0.3347 0.133 Uiso 1 1 calc R . .
C5 C 0.6670(10) 1.0535(13) 0.2715(14) 0.111(7) Uani 1 1 d U . .
H5 H 0.6789 1.0953 0.2505 0.133 Uiso 1 1 calc R . .
C6 C 0.6848(8) 0.9858(13) 0.2499(10) 0.093(7) Uani 1 1 d . . .
H6 H 0.7073 0.9825 0.2148 0.111 Uiso 1 1 calc R . .
C7 C 0.5507(6) 0.6424(10) 0.4715(8) 0.045(4) Uani 1 1 d . . .
C8 C 0.5461(8) 0.5787(11) 0.5043(10) 0.076(6) Uani 1 1 d . . .
H8 H 0.5423 0.5370 0.4744 0.091 Uiso 1 1 calc R . .
C9 C 0.5465(8) 0.5695(12) 0.5745(10) 0.082(4) Uani 1 1 d U . .
H9 H 0.5444 0.5226 0.5933 0.098 Uiso 1 1 calc R . .
C10 C 0.5500(8) 0.6263(11) 0.6190(10) 0.082(4) Uani 1 1 d U . .
H10 H 0.5481 0.6197 0.6685 0.098 Uiso 1 1 calc R . .
C11 C 0.5564(8) 0.6953(11) 0.5932(10) 0.082(4) Uani 1 1 d U . .
H11 H 0.5615 0.7359 0.6247 0.098 Uiso 1 1 calc R . .
C12 C 0.5549(8) 0.7012(11) 0.5184(10) 0.082(6) Uani 1 1 d . . .
H12 H 0.5570 0.7476 0.4986 0.098 Uiso 1 1 calc R . .
C13 C 0.4826(7) 0.6961(8) 0.3201(8) 0.042(4) Uani 1 1 d . . .
C14 C 0.4345(7) 0.7014(9) 0.3444(10) 0.056(5) Uani 1 1 d . . .
H14 H 0.4342 0.6830 0.3914 0.068 Uiso 1 1 calc R . .
C15 C 0.3853(8) 0.7336(11) 0.3008(12) 0.080(7) Uani 1 1 d . . .
H15 H 0.3519 0.7390 0.3193 0.096 Uiso 1 1 calc R . .
C16 C 0.3839(7) 0.7578(11) 0.2318(12) 0.074(6) Uani 1 1 d . . .
H16 H 0.3492 0.7783 0.2022 0.089 Uiso 1 1 calc R . .
C17 C 0.4313(8) 0.7529(11) 0.2056(9) 0.069(5) Uani 1 1 d . . .
H17 H 0.4306 0.7696 0.1576 0.083 Uiso 1 1 calc R . .
C18 C 0.4806(7) 0.7232(9) 0.2498(9) 0.058(5) Uani 1 1 d . . .
H18 H 0.5147 0.7210 0.2323 0.069 Uiso 1 1 calc R . .
C19 C 0.5653(7) 0.5695(9) 0.3327(8) 0.047(4) Uani 1 1 d . . .
C20 C 0.5206(7) 0.5325(9) 0.2827(9) 0.051(5) Uani 1 1 d . . .
H20 H 0.4821 0.5507 0.2720 0.062 Uiso 1 1 calc R . .
C21 C 0.5313(8) 0.4717(10) 0.2498(10) 0.064(5) Uani 1 1 d . . .
H21 H 0.5003 0.4473 0.2169 0.077 Uiso 1 1 calc R . .
C22 C 0.5893(9) 0.4438(10) 0.2642(9) 0.060(5) Uani 1 1 d . . .
H22 H 0.5964 0.4013 0.2401 0.072 Uiso 1 1 calc R . .
C23 C 0.6349(8) 0.4778(11) 0.3126(10) 0.063(6) Uani 1 1 d . . .
H23 H 0.6734 0.4595 0.3226 0.076 Uiso 1 1 calc R . .
C24 C 0.6222(7) 0.5391(10) 0.3457(9) 0.057(5) Uani 1 1 d . . .
H24 H 0.6532 0.5628 0.3793 0.069 Uiso 1 1 calc R . .
C25 C 0.8553(6) 0.5673(8) 0.3897(8) 0.036(4) Uani 1 1 d . . .
C26 C 0.8530(7) 0.5293(8) 0.4547(8) 0.040(4) Uani 1 1 d . . .
C27 C 0.9028(6) 0.5299(8) 0.5113(8) 0.041(4) Uani 1 1 d . . .
H27 H 0.9032 0.5037 0.5547 0.049 Uiso 1 1 calc R . .
C28 C 0.9527(6) 0.5673(9) 0.5078(8) 0.043(4) Uani 1 1 d . . .
H28 H 0.9846 0.5700 0.5500 0.052 Uiso 1 1 calc R . .
C29 C 0.9558(6) 0.5997(8) 0.4449(8) 0.041(4) Uani 1 1 d . . .
H29 H 0.9907 0.6228 0.4417 0.050 Uiso 1 1 calc R . .
C30 C 0.9067(7) 0.5992(8) 0.3834(8) 0.035(4) Uani 1 1 d . . .
C31 C 0.8029(6) 0.4853(9) 0.4617(8) 0.039(4) Uani 1 1 d . A .
C32 C 0.7697(7) 0.5067(9) 0.5091(9) 0.049(5) Uani 1 1 d . . .
C33 C 0.7270(7) 0.4619(10) 0.5222(9) 0.059(5) Uani 1 1 d . A .
H33 H 0.7038 0.4783 0.5534 0.070 Uiso 1 1 calc R . .
C34 C 0.7171(6) 0.3968(10) 0.4928(11) 0.059(5) Uani 1 1 d D . .
C35 C 0.7498(7) 0.3779(9) 0.4434(9) 0.057(4) Uani 1 1 d U A .
H35 H 0.7423 0.3328 0.4196 0.069 Uiso 1 1 calc R . .
C36 C 0.7933(7) 0.4213(10) 0.4265(10) 0.057(4) Uani 1 1 d U . .
C37 C 0.7777(7) 0.5792(9) 0.5499(8) 0.052(5) Uani 1 1 d . . .
H37 H 0.8007 0.6108 0.5248 0.062 Uiso 1 1 calc R . .
C38 C 0.8117(7) 0.5724(10) 0.6297(8) 0.073(6) Uani 1 1 d . . .
H38A H 0.8163 0.6199 0.6527 0.110 Uiso 1 1 calc R . .
H38B H 0.8501 0.5520 0.6320 0.110 Uiso 1 1 calc R . .
H38C H 0.7907 0.5411 0.6559 0.110 Uiso 1 1 calc R . .
C39 C 0.7202(6) 0.6181(9) 0.5478(8) 0.060(5) Uani 1 1 d . . .
H39A H 0.7286 0.6641 0.5733 0.089 Uiso 1 1 calc R . .
H39B H 0.6966 0.5886 0.5721 0.089 Uiso 1 1 calc R . .
H39C H 0.6990 0.6264 0.4965 0.089 Uiso 1 1 calc R . .
C40 C 0.6654(11) 0.3457(18) 0.4918(17) 0.0837(4) Uani 0.45(2) 1 d PDU A 1
H40A H 0.6632 0.3124 0.4495 0.100 Uiso 0.45(2) 1 calc PR A 1
C41 C 0.6850(16) 0.300(2) 0.562(2) 0.0837(4) Uani 0.45(2) 1 d PDU A 1
H41A H 0.6507 0.2801 0.5752 0.126 Uiso 0.45(2) 1 calc PR A 1
H41B H 0.7072 0.3293 0.6025 0.126 Uiso 0.45(2) 1 calc PR A 1
H41C H 0.7095 0.2602 0.5530 0.126 Uiso 0.45(2) 1 calc PR A 1
C42 C 0.6030(17) 0.374(3) 0.483(3) 0.0837(4) Uani 0.45(2) 1 d PDU A 1
H42A H 0.5813 0.3398 0.5061 0.126 Uiso 0.45(2) 1 calc PR A 1
H42B H 0.5835 0.3789 0.4310 0.126 Uiso 0.45(2) 1 calc PR A 1
H42C H 0.6045 0.4204 0.5077 0.126 Uiso 0.45(2) 1 calc PR A 1
C40' C 0.6701(10) 0.3554(14) 0.5201(17) 0.0837(4) Uani 0.55(2) 1 d PDU A 2
H40B H 0.6738 0.3669 0.5731 0.100 Uiso 0.55(2) 1 calc PR A 2
C41' C 0.6778(13) 0.2740(14) 0.5116(19) 0.0837(4) Uani 0.55(2) 1 d PDU A 2
H41D H 0.6430 0.2489 0.5171 0.126 Uiso 0.55(2) 1 calc PR A 2
H41E H 0.7117 0.2574 0.5494 0.126 Uiso 0.55(2) 1 calc PR A 2
H41F H 0.6837 0.2640 0.4627 0.126 Uiso 0.55(2) 1 calc PR A 2
C42' C 0.6095(15) 0.379(2) 0.474(2) 0.0837(4) Uani 0.55(2) 1 d PDU A 2
H42D H 0.5799 0.3461 0.4821 0.126 Uiso 0.55(2) 1 calc PR A 2
H42E H 0.6091 0.3793 0.4217 0.126 Uiso 0.55(2) 1 calc PR A 2
H42F H 0.6012 0.4276 0.4888 0.126 Uiso 0.55(2) 1 calc PR A 2
C43 C 0.8286(7) 0.3922(9) 0.3753(9) 0.058(5) Uani 1 1 d . A .
H43 H 0.8474 0.4349 0.3593 0.069 Uiso 1 1 calc R . .
C44 C 0.8778(8) 0.3446(11) 0.4143(11) 0.101(8) Uani 1 1 d . . .
H44A H 0.8995 0.3285 0.3794 0.152 Uiso 1 1 calc R A .
H44B H 0.8621 0.3030 0.4347 0.152 Uiso 1 1 calc R . .
H44C H 0.9037 0.3714 0.4543 0.152 Uiso 1 1 calc R . .
C45 C 0.7910(7) 0.3610(10) 0.3065(10) 0.084(6) Uani 1 1 d . . .
H45A H 0.8153 0.3455 0.2743 0.126 Uiso 1 1 calc R A .
H45B H 0.7633 0.3972 0.2811 0.126 Uiso 1 1 calc R . .
H45C H 0.7697 0.3198 0.3188 0.126 Uiso 1 1 calc R . .
C46 C 0.9145(6) 0.6281(9) 0.3114(8) 0.040(4) Uani 1 1 d . B .
C47 C 0.9339(6) 0.5801(9) 0.2626(8) 0.041(4) Uani 1 1 d . . .
C48 C 0.9395(6) 0.6080(9) 0.1956(9) 0.047(4) Uani 1 1 d . . .
H48 H 0.9509 0.5766 0.1620 0.056 Uiso 1 1 calc R . .
C49 C 0.9292(6) 0.6803(10) 0.1757(8) 0.049(5) Uani 1 1 d . . .
C50 C 0.9095(6) 0.7285(9) 0.2253(8) 0.049(5) Uani 1 1 d . B .
H50 H 0.9011 0.7772 0.2123 0.059 Uiso 1 1 calc R . .
C51 C 0.9029(6) 0.7013(8) 0.2944(8) 0.047(5) Uani 1 1 d D . .
C52 C 0.9488(7) 0.5038(9) 0.2799(8) 0.051(5) Uani 1 1 d . . .
H52 H 0.9435 0.4947 0.3302 0.061 Uiso 1 1 calc R . .
C53 C 0.9098(7) 0.4523(9) 0.2289(9) 0.076(6) Uani 1 1 d . . .
H53A H 0.9213 0.4032 0.2441 0.115 Uiso 1 1 calc R . .
H53B H 0.9132 0.4600 0.1785 0.115 Uiso 1 1 calc R . .
H53C H 0.8695 0.4601 0.2308 0.115 Uiso 1 1 calc R . .
C54 C 1.0103(7) 0.4855(10) 0.2823(9) 0.079(6) Uani 1 1 d . . .
H54A H 1.0172 0.4347 0.2946 0.118 Uiso 1 1 calc R . .
H54B H 1.0365 0.5148 0.3198 0.118 Uiso 1 1 calc R . .
H54C H 1.0177 0.4949 0.2342 0.118 Uiso 1 1 calc R . .
C55 C 0.8836(5) 0.7538(7) 0.3465(7) 0.0440(6) Uani 0.870(10) 1 d PDU B 1
H55A H 0.8659 0.7254 0.3804 0.053 Uiso 0.870(10) 1 calc PR B 1
C56 C 0.9376(6) 0.7910(8) 0.3928(8) 0.0440(7) Uani 0.870(10) 1 d PDU B 1
H56A H 0.9653 0.7550 0.4188 0.066 Uiso 0.870(10) 1 calc PR B 1
H56B H 0.9266 0.8225 0.4287 0.066 Uiso 0.870(10) 1 calc PR B 1
H56C H 0.9557 0.8193 0.3607 0.066 Uiso 0.870(10) 1 calc PR B 1
C57 C 0.8373(6) 0.8065(8) 0.3036(8) 0.0440(7) Uani 0.870(10) 1 d PDU B 1
H57A H 0.8263 0.8397 0.3381 0.066 Uiso 0.870(10) 1 calc PR B 1
H57B H 0.8029 0.7797 0.2771 0.066 Uiso 0.870(10) 1 calc PR B 1
H57C H 0.8532 0.8334 0.2684 0.066 Uiso 0.870(10) 1 calc PR B 1
C55' C 0.8484(14) 0.740(3) 0.306(3) 0.0440(6) Uani 0.130(10) 1 d PDU B 2
H55B H 0.8371 0.7169 0.3480 0.053 Uiso 0.130(10) 1 calc PR B 2
C56' C 0.861(3) 0.820(3) 0.326(5) 0.0440(7) Uani 0.130(10) 1 d PDU B 2
H56D H 0.8920 0.8233 0.3721 0.066 Uiso 0.130(10) 1 calc PR B 2
H56E H 0.8261 0.8433 0.3327 0.066 Uiso 0.130(10) 1 calc PR B 2
H56F H 0.8742 0.8440 0.2867 0.066 Uiso 0.130(10) 1 calc PR B 2
C57' C 0.7961(15) 0.734(4) 0.237(4) 0.0440(7) Uani 0.130(10) 1 d PDU B 2
H57D H 0.7653 0.7671 0.2426 0.066 Uiso 0.130(10) 1 calc PR B 2
H57E H 0.7813 0.6851 0.2332 0.066 Uiso 0.130(10) 1 calc PR B 2
H57F H 0.8087 0.7466 0.1932 0.066 Uiso 0.130(10) 1 calc PR B 2
C58 C 0.9388(8) 0.7133(10) 0.1049(8) 0.064(6) Uani 1 1 d . . .
H58 H 0.9407 0.6724 0.0713 0.077 Uiso 1 1 calc R . .
C59 C 0.9987(7) 0.7538(11) 0.1180(9) 0.087(6) Uani 1 1 d . . .
H59A H 1.0032 0.7726 0.0711 0.131 Uiso 1 1 calc R . .
H59B H 1.0305 0.7205 0.1386 0.131 Uiso 1 1 calc R . .
H59C H 0.9995 0.7935 0.1524 0.131 Uiso 1 1 calc R . .
C60 C 0.8892(7) 0.7610(10) 0.0638(7) 0.066(5) Uani 1 1 d . . .
H60A H 0.8975 0.7781 0.0182 0.099 Uiso 1 1 calc R . .
H60B H 0.8853 0.8019 0.0947 0.099 Uiso 1 1 calc R . .
H60C H 0.8529 0.7335 0.0519 0.099 Uiso 1 1 calc R . .
N1 N 0.7440(7) 0.9559(10) 0.5624(8) 0.087(3) Uani 1 1 d U . .
C61 C 0.7758(9) 0.8960(11) 0.6154(10) 0.100(4) Uani 1 1 d DU . .
H61A H 0.8159 0.8925 0.6096 0.120 Uiso 1 1 calc R . .
H61B H 0.7787 0.9122 0.6664 0.120 Uiso 1 1 calc R . .
C62 C 0.7517(9) 0.8258(11) 0.6081(11) 0.105(5) Uani 1 1 d U . .
H62A H 0.7756 0.7946 0.6458 0.157 Uiso 1 1 calc R . .
H62B H 0.7509 0.8070 0.5592 0.157 Uiso 1 1 calc R . .
H62C H 0.7121 0.8276 0.6143 0.157 Uiso 1 1 calc R . .
C63 C 0.7440(8) 0.9326(11) 0.4885(9) 0.084(4) Uani 1 1 d DU . .
H63A H 0.7222 0.8870 0.4785 0.101 Uiso 1 1 calc R . .
H63B H 0.7224 0.9685 0.4532 0.101 Uiso 1 1 calc R . .
C64 C 0.7985(8) 0.9223(10) 0.4739(10) 0.090(5) Uani 1 1 d U . .
H64A H 0.7931 0.9082 0.4224 0.134 Uiso 1 1 calc R . .
H64B H 0.8196 0.8846 0.5061 0.134 Uiso 1 1 calc R . .
H64C H 0.8208 0.9669 0.4831 0.134 Uiso 1 1 calc R . .
C65 C 0.7748(9) 1.0205(9) 0.5914(11) 0.106(4) Uani 1 1 d DU . .
H65A H 0.8163 1.0164 0.5916 0.128 Uiso 1 1 calc R . .
H65B H 0.7721 1.0289 0.6424 0.128 Uiso 1 1 calc R . .
C66 C 0.7462(9) 1.0821(11) 0.5413(11) 0.121(5) Uani 1 1 d DU . .
H66A H 0.7662 1.1270 0.5591 0.181 Uiso 1 1 calc R . .
H66B H 0.7052 1.0859 0.5420 0.181 Uiso 1 1 calc R . .
H66C H 0.7489 1.0729 0.4910 0.181 Uiso 1 1 calc R . .
C67 C 0.6828(8) 0.9617(11) 0.5655(10) 0.087(4) Uani 1 1 d U . .
H67A H 0.6645 0.9140 0.5549 0.104 Uiso 1 1 calc R . .
H67B H 0.6625 0.9944 0.5257 0.104 Uiso 1 1 calc R . .
C68 C 0.6721(8) 0.9890(10) 0.6391(9) 0.087(5) Uani 1 1 d U . .
H68A H 0.6302 0.9914 0.6348 0.130 Uiso 1 1 calc R . .
H68B H 0.6891 1.0368 0.6500 0.130 Uiso 1 1 calc R . .
H68C H 0.6903 0.9561 0.6789 0.130 Uiso 1 1 calc R . .
O2 O 0.5735(8) 0.1140(12) 0.5177(12) 0.062(5) Uani 0.50 1 d PU . .
C69 C 0.5271(12) 0.1117(18) 0.5513(17) 0.055(5) Uani 0.50 1 d PU . .
H69A H 0.5331 0.0741 0.5897 0.066 Uiso 0.50 1 calc PR . .
H69B H 0.5216 0.1584 0.5735 0.066 Uiso 0.50 1 calc PR . .
C70 C 0.4817(12) 0.0959(17) 0.4940(16) 0.048(5) Uani 0.50 1 d PU . .
H70A H 0.4479 0.1270 0.4935 0.058 Uiso 0.50 1 calc PR . .
H70B H 0.4699 0.0452 0.4955 0.058 Uiso 0.50 1 calc PR . .
C71 C 0.5046(12) 0.1098(17) 0.4309(17) 0.052(5) Uani 0.50 1 d PU . .
H71A H 0.5061 0.0651 0.4030 0.062 Uiso 0.50 1 calc PR . .
H71B H 0.4802 0.1452 0.3976 0.062 Uiso 0.50 1 calc PR . .
C72 C 0.5541(13) 0.1336(19) 0.4567(17) 0.057(5) Uani 0.50 1 d PU . .
H72A H 0.5798 0.1179 0.4257 0.068 Uiso 0.50 1 calc PR . .
H72B H 0.5527 0.1866 0.4558 0.068 Uiso 0.50 1 calc PR . .

loop_
_atom_site_aniso_label
_atom_site_aniso_U_11
_atom_site_aniso_U_22
_atom_site_aniso_U_33
_atom_site_aniso_U_23
_atom_site_aniso_U_13
_atom_site_aniso_U_12
W1 0.0386(4) 0.0473(5) 0.0396(3) 0.0023(5) 0.0058(3) 0.0023(4)
Cu1 0.0423(12) 0.0528(16) 0.0444(12) 0.0019(11) 0.0063(10) 0.0073(10)
O1 0.058(7) 0.049(8) 0.049(7) 0.002(6) 0.007(6) -0.002(6)
S1 0.066(3) 0.062(4) 0.062(3) 0.019(3) 0.024(3) 0.012(3)
S2 0.054(3) 0.050(3) 0.067(3) -0.001(3) 0.017(2) 0.005(2)
S3 0.052(3) 0.058(4) 0.037(2) -0.004(2) 0.004(2) 0.008(2)
S4 0.044(2) 0.054(3) 0.038(2) 0.004(2) 0.0028(18) 0.001(2)
S5 0.042(3) 0.050(3) 0.036(2) 0.001(2) 0.002(2) 0.005(2)
Si1 0.043(3) 0.045(3) 0.045(3) -0.001(2) 0.011(2) -0.002(2)
C1 0.066(3) 0.062(4) 0.062(3) 0.018(3) 0.024(3) 0.012(3)
C2 0.047(11) 0.023(11) 0.065(12) 0.009(9) -0.005(9) 0.002(8)
C3 0.052(12) 0.046(15) 0.090(15) 0.010(12) 0.008(11) -0.002(10)
C4 0.088(15) 0.076(12) 0.147(18) 0.001(14) -0.010(10) 0.006(12)
C5 0.088(15) 0.076(12) 0.147(18) 0.001(14) -0.010(10) 0.006(12)
C6 0.072(15) 0.12(2) 0.083(15) -0.003(15) 0.012(12) 0.038(14)
C7 0.042(10) 0.048(13) 0.042(10) -0.006(10) 0.008(8) -0.007(8)
C8 0.109(17) 0.068(17) 0.052(12) 0.009(11) 0.021(12) -0.041(12)
C9 0.099(8) 0.095(10) 0.050(8) -0.002(7) 0.017(7) -0.028(8)
C10 0.099(8) 0.096(10) 0.050(8) -0.002(7) 0.017(7) -0.028(8)
C11 0.099(8) 0.095(10) 0.050(8) -0.002(7) 0.017(7) -0.027(8)
C12 0.130(19) 0.066(17) 0.055(13) 0.008(11) 0.033(12) -0.009(13)
C13 0.052(12) 0.032(11) 0.038(10) -0.010(8) 0.004(9) -0.003(8)
C14 0.034(11) 0.072(15) 0.066(13) -0.003(10) 0.016(10) 0.010(9)
C15 0.072(15) 0.08(2) 0.089(15) -0.029(14) 0.029(13) -0.002(12)
C16 0.027(10) 0.061(15) 0.116(17) 0.000(15) -0.016(11) -0.007(11)
C17 0.056(12) 0.066(14) 0.066(11) 0.016(13) -0.022(10) -0.011(13)
C18 0.049(12) 0.058(15) 0.062(12) -0.006(10) 0.008(10) -0.001(9)
C19 0.052(12) 0.044(13) 0.050(11) 0.004(9) 0.019(9) -0.001(9)
C20 0.052(12) 0.041(13) 0.057(12) -0.006(10) 0.007(10) -0.018(10)
C21 0.069(15) 0.051(15) 0.078(15) -0.007(12) 0.027(12) -0.020(11)
C22 0.093(17) 0.041(13) 0.055(12) 0.003(10) 0.034(12) -0.009(12)
C23 0.074(15) 0.052(15) 0.070(14) 0.013(11) 0.031(12) 0.017(11)
C24 0.050(13) 0.063(16) 0.046(11) 0.006(11) -0.011(10) 0.002(10)
C25 0.037(10) 0.030(11) 0.043(10) -0.008(8) 0.013(8) -0.001(7)
C26 0.044(11) 0.043(12) 0.030(9) 0.007(8) 0.005(8) 0.009(8)
C27 0.037(10) 0.057(13) 0.026(9) 0.012(8) 0.004(8) 0.008(8)
C28 0.030(10) 0.063(14) 0.037(10) 0.014(9) 0.009(8) 0.004(8)
C29 0.041(11) 0.036(11) 0.043(10) -0.003(8) 0.003(9) 0.004(8)
C30 0.051(11) 0.030(11) 0.030(9) 0.010(7) 0.021(8) 0.016(8)
C31 0.035(10) 0.052(13) 0.031(9) 0.007(8) 0.012(8) 0.007(8)
C32 0.045(11) 0.045(13) 0.050(11) 0.009(10) 0.001(9) -0.006(9)
C33 0.046(12) 0.053(15) 0.079(14) 0.012(12) 0.018(10) 0.004(10)
C34 0.034(11) 0.049(14) 0.094(15) 0.028(12) 0.016(10) -0.001(9)
C35 0.047(8) 0.039(9) 0.082(9) 0.000(7) 0.009(7) -0.001(6)
C36 0.047(8) 0.039(9) 0.082(9) 0.000(7) 0.009(7) -0.001(6)
C37 0.060(12) 0.069(15) 0.030(10) -0.004(9) 0.018(9) -0.022(10)
C38 0.061(13) 0.108(19) 0.053(12) 0.000(12) 0.019(10) -0.006(11)
C39 0.055(12) 0.077(16) 0.054(11) -0.011(10) 0.028(9) -0.006(10)
C40 0.0898(6) 0.0863(6) 0.0811(6) 0.0156(6) 0.0328(6) -0.0090(6)
C41 0.0898(7) 0.0864(7) 0.0811(7) 0.0156(7) 0.0328(7) -0.0090(7)
C42 0.0897(7) 0.0863(7) 0.0811(7) 0.0157(7) 0.0328(7) -0.0090(7)
C40' 0.0898(6) 0.0863(6) 0.0811(6) 0.0156(6) 0.0328(6) -0.0090(6)
C41' 0.0898(7) 0.0864(7) 0.0811(7) 0.0156(7) 0.0328(7) -0.0090(7)
C42' 0.0897(7) 0.0863(7) 0.0811(7) 0.0157(7) 0.0328(7) -0.0090(7)
C43 0.059(13) 0.042(13) 0.071(13) -0.012(10) 0.014(11) -0.010(10)
C44 0.091(16) 0.085(19) 0.14(2) 0.046(16) 0.050(15) 0.033(13)
C45 0.083(15) 0.075(17) 0.105(16) -0.024(13) 0.043(13) -0.004(12)
C46 0.029(9) 0.052(13) 0.037(10) 0.014(9) 0.005(8) 0.002(8)
C47 0.045(10) 0.046(13) 0.036(10) 0.010(9) 0.019(8) 0.002(8)
C48 0.048(11) 0.045(13) 0.050(11) -0.009(10) 0.017(9) 0.001(9)
C49 0.040(10) 0.075(16) 0.035(10) -0.004(10) 0.015(8) -0.010(9)
C50 0.052(11) 0.048(14) 0.051(10) 0.002(9) 0.018(8) 0.009(8)
C51 0.025(9) 0.064(14) 0.050(11) 0.024(10) 0.008(8) -0.008(8)
C52 0.064(13) 0.050(14) 0.047(11) 0.000(10) 0.031(10) 0.012(10)
C53 0.080(14) 0.054(15) 0.084(14) -0.019(12) -0.002(12) -0.008(11)
C54 0.051(13) 0.096(18) 0.090(15) 0.021(13) 0.019(11) 0.026(11)
C55 0.0723(10) 0.0278(10) 0.0393(10) -0.0098(10) 0.0278(10) -0.0022(10)
C56 0.0723(11) 0.0278(11) 0.0393(11) -0.0098(11) 0.0278(11) -0.0022(11)
C57 0.0723(11) 0.0278(11) 0.0394(11) -0.0098(11) 0.0278(11) -0.0022(11)
C55' 0.0723(10) 0.0278(10) 0.0393(10) -0.0098(10) 0.0278(10) -0.0022(10)
C56' 0.0723(11) 0.0278(11) 0.0393(11) -0.0098(11) 0.0278(11) -0.0022(11)
C57' 0.0723(11) 0.0278(11) 0.0394(11) -0.0098(11) 0.0278(11) -0.0022(11)
C58 0.098(16) 0.076(16) 0.030(10) 0.002(9) 0.037(10) 0.005(12)
C59 0.067(12) 0.114(19) 0.090(13) 0.014(16) 0.035(10) -0.026(14)
C60 0.085(13) 0.079(16) 0.033(9) 0.016(11) 0.015(9) 0.008(12)
N1 0.088(7) 0.094(8) 0.082(7) -0.019(6) 0.028(6) 0.012(6)
C61 0.113(9) 0.105(10) 0.082(8) -0.015(8) 0.025(8) 0.031(8)
C62 0.128(12) 0.104(11) 0.089(10) -0.009(10) 0.038(9) 0.033(10)
C63 0.087(9) 0.089(10) 0.082(7) -0.014(7) 0.033(7) 0.010(8)
C64 0.095(10) 0.092(12) 0.090(10) -0.020(9) 0.039(9) -0.001(10)
C65 0.107(9) 0.103(10) 0.112(10) -0.028(8) 0.033(9) -0.004(8)
C66 0.126(12) 0.105(10) 0.138(12) -0.023(10) 0.046(11) -0.009(10)
C67 0.093(8) 0.094(10) 0.078(8) -0.010(8) 0.031(7) 0.009(7)
C68 0.091(10) 0.096(12) 0.080(10) 0.000(9) 0.035(8) 0.014(9)
O2 0.036(9) 0.073(12) 0.071(11) 0.024(10) 0.005(8) -0.005(9)
C69 0.041(11) 0.065(13) 0.057(11) 0.010(10) 0.006(9) 0.002(10)
C70 0.033(10) 0.056(13) 0.056(12) 0.004(11) 0.012(9) 0.004(9)
C71 0.038(11) 0.061(13) 0.056(11) 0.005(11) 0.012(9) 0.006(10)
C72 0.037(11) 0.070(13) 0.064(12) 0.011(10) 0.015(9) 0.001(9)

loop_
_atom_type_symbol
_atom_type_description
_atom_type_scat_dispersion_real
_atom_type_scat_dispersion_imag
_atom_type_scat_source
C C 0.0033 0.0016 'International Tables Vol C Tables 4.2.6.8 and 6.1.1.4'
H H 0.0000 0.0000 'International Tables Vol C Tables 4.2.6.8 and 6.1.1.4'
N N 0.0061 0.0033 'International Tables Vol C Tables 4.2.6.8 and 6.1.1.4'
O O 0.0106 0.0060 'International Tables Vol C Tables 4.2.6.8 and 6.1.1.4'
Si Si 0.0817 0.0704 'International Tables Vol C Tables 4.2.6.8 and 6.1.1.4'
S S 0.1246 0.1234 'International Tables Vol C Tables 4.2.6.8 and 6.1.1.4'
Cu Cu 0.3201 1.2651 'International Tables Vol C Tables 4.2.6.8 and 6.1.1.4'
W W -0.8490 6.8722 'International Tables Vol C Tables 4.2.6.8 and 6.1.1.4'

loop_
_geom_angle_atom_site_label_1
_geom_angle_atom_site_label_2
_geom_angle_atom_site_label_3
_geom_angle
_geom_angle_site_symmetry_1
_geom_angle_site_symmetry_3
_geom_angle_publ_flag
O1 W1 S4 104.4(3) . . ?
O1 W1 S3 99.0(3) . . ?
S4 W1 S3 106.98(16) . . ?
O1 W1 S1 150.4(3) . . ?
S4 W1 S1 102.10(15) . . ?
S3 W1 S1 85.54(17) . . ?
O1 W1 S2 78.6(3) . . ?
S4 W1 S2 110.39(15) . . ?
S3 W1 S2 141.95(15) . . ?
S1 W1 S2 80.03(16) . . ?
O1 W1 Cu1 106.3(3) . . ?
S4 W1 Cu1 53.67(12) . . ?
S3 W1 Cu1 53.47(11) . . ?
S1 W1 Cu1 99.92(12) . . ?
S2 W1 Cu1 163.89(11) . . ?
S5 Cu1 S3 120.95(17) . . ?
S5 Cu1 S4 133.84(16) . . ?
S3 Cu1 S4 105.20(17) . . ?
S5 Cu1 W1 172.39(14) . . ?
S3 Cu1 W1 52.80(12) . . ?
S4 Cu1 W1 52.56(11) . . ?
Si1 O1 W1 155.8(6) . . ?
C1 S1 W1 106.5(7) . . ?
C2 S2 W1 109.5(7) . . ?
W1 S3 Cu1 73.72(13) . . ?
W1 S4 Cu1 73.76(12) . . ?
C25 S5 Cu1 107.3(5) . . ?
O1 Si1 C7 109.1(6) . . ?
O1 Si1 C19 108.1(6) . . ?
C7 Si1 C19 110.9(8) . . ?
O1 Si1 C13 108.3(7) . . ?
C7 Si1 C13 111.3(7) . . ?
C19 Si1 C13 109.0(7) . . ?
C2 C1 C6 114.6(18) . . ?
C2 C1 S1 127.6(16) . . ?
C6 C1 S1 117.5(16) . . ?
C3 C2 C1 127.1(19) . . ?
C3 C2 S2 119.2(16) . . ?
C1 C2 S2 113.7(15) . . ?
C2 C3 C4 121(2) . . ?
C2 C3 H3 119.6 . . ?
C4 C3 H3 119.6 . . ?
C5 C4 C3 116(3) . . ?
C5 C4 H4 122.1 . . ?
C3 C4 H4 122.1 . . ?
C4 C5 C6 124(3) . . ?
C4 C5 H5 118.1 . . ?
C6 C5 H5 118.1 . . ?
C5 C6 C1 118(2) . . ?
C5 C6 H6 121.0 . . ?
C1 C6 H6 121.0 . . ?
C8 C7 C12 113.9(16) . . ?
C8 C7 Si1 126.2(14) . . ?
C12 C7 Si1 119.9(14) . . ?
C9 C8 C7 126(2) . . ?
C9 C8 H8 117.2 . . ?
C7 C8 H8 117.2 . . ?
C8 C9 C10 120(2) . . ?
C8 C9 H9 120.0 . . ?
C10 C9 H9 120.0 . . ?
C9 C10 C11 120.6(19) . . ?
C9 C10 H10 119.7 . . ?
C11 C10 H10 119.7 . . ?
C10 C11 C12 116.2(19) . . ?
C10 C11 H11 121.9 . . ?
C12 C11 H11 121.9 . . ?
C7 C12 C11 123.5(19) . . ?
C7 C12 H12 118.3 . . ?
C11 C12 H12 118.3 . . ?
C14 C13 C18 117.7(15) . . ?
C14 C13 Si1 123.4(13) . . ?
C18 C13 Si1 118.8(13) . . ?
C13 C14 C15 119.9(17) . . ?
C13 C14 H14 120.1 . . ?
C15 C14 H14 120.1 . . ?
C16 C15 C14 121.2(18) . . ?
C16 C15 H15 119.4 . . ?
C14 C15 H15 119.4 . . ?
C17 C16 C15 120.3(17) . . ?
C17 C16 H16 119.8 . . ?
C15 C16 H16 119.8 . . ?
C16 C17 C18 118.3(17) . . ?
C16 C17 H17 120.9 . . ?
C18 C17 H17 120.9 . . ?
C17 C18 C13 122.4(16) . . ?
C17 C18 H18 118.8 . . ?
C13 C18 H18 118.8 . . ?
C20 C19 C24 116.2(16) . . ?
C20 C19 Si1 122.3(13) . . ?
C24 C19 Si1 121.4(13) . . ?
C21 C20 C19 121.4(18) . . ?
C21 C20 H20 119.3 . . ?
C19 C20 H20 119.3 . . ?
C20 C21 C22 120.3(18) . . ?
C20 C21 H21 119.9 . . ?
C22 C21 H21 119.9 . . ?
C23 C22 C21 120.9(19) . . ?
C23 C22 H22 119.5 . . ?
C21 C22 H22 119.5 . . ?
C24 C23 C22 117.2(18) . . ?
C24 C23 H23 121.4 . . ?
C22 C23 H23 121.4 . . ?
C23 C24 C19 124.1(17) . . ?
C23 C24 H24 118.0 . . ?
C19 C24 H24 118.0 . . ?
C30 C25 C26 120.8(13) . . ?
C30 C25 S5 119.3(12) . . ?
C26 C25 S5 119.7(11) . . ?
C27 C26 C25 116.4(14) . . ?
C27 C26 C31 119.4(14) . . ?
C25 C26 C31 124.0(13) . . ?
C26 C27 C28 123.0(14) . . ?
C26 C27 H27 118.5 . . ?
C28 C27 H27 118.5 . . ?
C29 C28 C27 120.3(14) . . ?
C29 C28 H28 119.8 . . ?
C27 C28 H28 119.8 . . ?
C28 C29 C30 119.6(14) . . ?
C28 C29 H29 120.2 . . ?
C30 C29 H29 120.2 . . ?
C25 C30 C29 119.5(13) . . ?
C25 C30 C46 122.6(13) . . ?
C29 C30 C46 117.6(13) . . ?
C36 C31 C32 120.8(16) . . ?
C36 C31 C26 119.0(15) . . ?
C32 C31 C26 119.9(15) . . ?
C33 C32 C31 120.1(17) . . ?
C33 C32 C37 116.3(16) . . ?
C31 C32 C37 123.5(15) . . ?
C34 C33 C32 122.5(17) . . ?
C34 C33 H33 118.8 . . ?
C32 C33 H33 118.8 . . ?
C33 C34 C35 115.9(15) . . ?
C33 C34 C40' 112.6(19) . . ?
C35 C34 C40' 131(2) . . ?
C33 C34 C40 129(2) . . ?
C35 C34 C40 114(2) . . ?
C40' C34 C40 20.3(18) . . ?
C34 C35 C36 124.4(17) . . ?
C34 C35 H35 117.8 . . ?
C36 C35 H35 117.8 . . ?
C31 C36 C35 116.1(17) . . ?
C31 C36 C43 124.7(16) . . ?
C35 C36 C43 119.1(17) . . ?
C38 C37 C39 108.2(13) . . ?
C38 C37 C32 112.7(14) . . ?
C39 C37 C32 113.9(13) . . ?
C38 C37 H37 107.2 . . ?
C39 C37 H37 107.2 . . ?
C32 C37 H37 107.2 . . ?
C37 C38 H38A 109.5 . . ?
C37 C38 H38B 109.5 . . ?
H38A C38 H38B 109.5 . . ?
C37 C38 H38C 109.5 . . ?
H38A C38 H38C 109.5 . . ?
H38B C38 H38C 109.5 . . ?
C37 C39 H39A 109.5 . . ?
C37 C39 H39B 109.5 . . ?
H39A C39 H39B 109.5 . . ?
C37 C39 H39C 109.5 . . ?
H39A C39 H39C 109.5 . . ?
H39B C39 H39C 109.5 . . ?
C42 C40 C41 110.4(14) . . ?
C42 C40 C34 122(3) . . ?
C41 C40 C34 105(2) . . ?
C42 C40 H40A 106.0 . . ?
C41 C40 H40A 106.0 . . ?
C34 C40 H40A 106.0 . . ?
C40 C41 H41A 109.5 . . ?
C40 C41 H41B 109.5 . . ?
H41A C41 H41B 109.5 . . ?
C40 C41 H41C 109.5 . . ?
H41A C41 H41C 109.5 . . ?
H41B C41 H41C 109.5 . . ?
C40 C42 H42A 109.5 . . ?
C40 C42 H42B 109.5 . . ?
H42A C42 H42B 109.5 . . ?
C40 C42 H42C 109.5 . . ?
H42A C42 H42C 109.5 . . ?
H42B C42 H42C 109.5 . . ?
C41' C40' C42' 110.1(14) . . ?
C41' C40' C34 110(2) . . ?
C42' C40' C34 109(3) . . ?
C41' C40' H40B 109.4 . . ?
C42' C40' H40B 109.4 . . ?
C34 C40' H40B 109.4 . . ?
C40' C41' H41D 109.5 . . ?
C40' C41' H41E 109.5 . . ?
H41D C41' H41E 109.5 . . ?
C40' C41' H41F 109.5 . . ?
H41D C41' H41F 109.5 . . ?
H41E C41' H41F 109.5 . . ?
C40' C42' H42D 109.5 . . ?
C40' C42' H42E 109.5 . . ?
H42D C42' H42E 109.5 . . ?
C40' C42' H42F 109.5 . . ?
H42D C42' H42F 109.5 . . ?
H42E C42' H42F 109.5 . . ?
C45 C43 C44 114.4(17) . . ?
C45 C43 C36 112.4(14) . . ?
C44 C43 C36 112.8(15) . . ?
C45 C43 H43 105.4 . . ?
C44 C43 H43 105.4 . . ?
C36 C43 H43 105.4 . . ?
C43 C44 H44A 109.5 . . ?
C43 C44 H44B 109.5 . . ?
H44A C44 H44B 109.5 . . ?
C43 C44 H44C 109.5 . . ?
H44A C44 H44C 109.5 . . ?
H44B C44 H44C 109.5 . . ?
C43 C45 H45A 109.5 . . ?
C43 C45 H45B 109.5 . . ?
H45A C45 H45B 109.5 . . ?
C43 C45 H45C 109.5 . . ?
H45A C45 H45C 109.5 . . ?
H45B C45 H45C 109.5 . . ?
C51 C46 C47 122.2(14) . . ?
C51 C46 C30 119.0(14) . . ?
C47 C46 C30 118.7(14) . . ?
C48 C47 C46 117.4(15) . . ?
C48 C47 C52 118.8(15) . . ?
C46 C47 C52 123.8(14) . . ?
C47 C48 C49 123.2(16) . . ?
C47 C48 H48 118.4 . . ?
C49 C48 H48 118.4 . . ?
C48 C49 C50 119.1(15) . . ?
C48 C49 C58 124.3(16) . . ?
C50 C49 C58 116.7(16) . . ?
C51 C50 C49 119.0(14) . . ?
C51 C50 H50 120.5 . . ?
C49 C50 H50 120.5 . . ?
C46 C51 C50 119.1(13) . . ?
C46 C51 C55 123.0(13) . . ?
C50 C51 C55 117.9(14) . . ?
C46 C51 C55' 123(2) . . ?
C50 C51 C55' 104(2) . . ?
C55 C51 C55' 38.3(18) . . ?
C47 C52 C54 113.9(14) . . ?
C47 C52 C53 113.7(14) . . ?
C54 C52 C53 108.3(14) . . ?
C47 C52 H52 106.8 . . ?
C54 C52 H52 106.8 . . ?
C53 C52 H52 106.8 . . ?
C52 C53 H53A 109.5 . . ?
C52 C53 H53B 109.5 . . ?
H53A C53 H53B 109.5 . . ?
C52 C53 H53C 109.5 . . ?
H53A C53 H53C 109.5 . . ?
H53B C53 H53C 109.5 . . ?
C52 C54 H54A 109.5 . . ?
C52 C54 H54B 109.5 . . ?
H54A C54 H54B 109.5 . . ?
C52 C54 H54C 109.5 . . ?
H54A C54 H54C 109.5 . . ?
H54B C54 H54C 109.5 . . ?
C56 C55 C51 108.1(11) . . ?
C56 C55 C57 113.2(11) . . ?
C51 C55 C57 111.3(11) . . ?
C56 C55 H55A 108.0 . . ?
C51 C55 H55A 108.0 . . ?
C57 C55 H55A 108.0 . . ?
C55 C56 H56A 109.5 . . ?
C55 C56 H56B 109.5 . . ?
H56A C56 H56B 109.5 . . ?
C55 C56 H56C 109.5 . . ?
H56A C56 H56C 109.5 . . ?
H56B C56 H56C 109.5 . . ?
C55 C57 H57A 109.5 . . ?
C55 C57 H57B 109.5 . . ?
H57A C57 H57B 109.5 . . ?
C55 C57 H57C 109.5 . . ?
H57A C57 H57C 109.5 . . ?
H57B C57 H57C 109.5 . . ?
C56' C55' C57' 110.2(15) . . ?
C56' C55' C51 111.5(15) . . ?
C57' C55' C51 111.9(15) . . ?
C56' C55' H55B 107.7 . . ?
C57' C55' H55B 107.7 . . ?
C51 C55' H55B 107.7 . . ?
C55' C56' H56D 109.5 . . ?
C55' C56' H56E 109.5 . . ?
H56D C56' H56E 109.5 . . ?
C55' C56' H56F 109.5 . . ?
H56D C56' H56F 109.5 . . ?
H56E C56' H56F 109.5 . . ?
C55' C57' H57D 109.5 . . ?
C55' C57' H57E 109.5 . . ?
H57D C57' H57E 109.5 . . ?
C55' C57' H57F 109.5 . . ?
H57D C57' H57F 109.5 . . ?
H57E C57' H57F 109.5 . . ?
C60 C58 C49 114.1(14) . . ?
C60 C58 C59 110.6(15) . . ?
C49 C58 C59 112.6(13) . . ?
C60 C58 H58 106.3 . . ?
C49 C58 H58 106.3 . . ?
C59 C58 H58 106.3 . . ?
C58 C59 H59A 109.5 . . ?
C58 C59 H59B 109.5 . . ?
H59A C59 H59B 109.5 . . ?
C58 C59 H59C 109.5 . . ?
H59A C59 H59C 109.5 . . ?
H59B C59 H59C 109.5 . . ?
C58 C60 H60A 109.5 . . ?
C58 C60 H60B 109.5 . . ?
H60A C60 H60B 109.5 . . ?
C58 C60 H60C 109.5 . . ?
H60A C60 H60C 109.5 . . ?
H60B C60 H60C 109.5 . . ?
C65 N1 C63 119.1(18) . . ?
C65 N1 C67 109.5(16) . . ?
C63 N1 C67 107.3(15) . . ?
C65 N1 C61 104.0(13) . . ?
C63 N1 C61 106.1(14) . . ?
C67 N1 C61 110.6(16) . . ?
C62 C61 N1 118.8(17) . . ?
C62 C61 H61A 107.6 . . ?
N1 C61 H61A 107.6 . . ?
C62 C61 H61B 107.6 . . ?
N1 C61 H61B 107.6 . . ?
H61A C61 H61B 107.0 . . ?
C61 C62 H62A 109.5 . . ?
C61 C62 H62B 109.5 . . ?
H62A C62 H62B 109.5 . . ?
C61 C62 H62C 109.5 . . ?
H62A C62 H62C 109.5 . . ?
H62B C62 H62C 109.5 . . ?
C64 C63 N1 116.7(17) . . ?
C64 C63 H63A 108.1 . . ?
N1 C63 H63A 108.1 . . ?
C64 C63 H63B 108.1 . . ?
N1 C63 H63B 108.1 . . ?
H63A C63 H63B 107.3 . . ?
C63 C64 H64A 109.5 . . ?
C63 C64 H64B 109.5 . . ?
H64A C64 H64B 109.5 . . ?
C63 C64 H64C 109.5 . . ?
H64A C64 H64C 109.5 . . ?
H64B C64 H64C 109.5 . . ?
N1 C65 C66 107.0(18) . . ?
N1 C65 H65A 110.3 . . ?
C66 C65 H65A 110.3 . . ?
N1 C65 H65B 110.3 . . ?
C66 C65 H65B 110.3 . . ?
H65A C65 H65B 108.6 . . ?
C65 C66 H66A 109.5 . . ?
C65 C66 H66B 109.5 . . ?
H66A C66 H66B 109.5 . . ?
C65 C66 H66C 109.5 . . ?
H66A C66 H66C 109.5 . . ?
H66B C66 H66C 109.5 . . ?
N1 C67 C68 116.4(15) . . ?
N1 C67 H67A 108.2 . . ?
C68 C67 H67A 108.2 . . ?
N1 C67 H67B 108.2 . . ?
C68 C67 H67B 108.2 . . ?
H67A C67 H67B 107.3 . . ?
C67 C68 H68A 109.5 . . ?
C67 C68 H68B 109.5 . . ?
H68A C68 H68B 109.5 . . ?
C67 C68 H68C 109.5 . . ?
H68A C68 H68C 109.5 . . ?
H68B C68 H68C 109.5 . . ?
C72 O2 C69 107(3) . . ?
C70 C69 O2 102(3) . . ?
C70 C69 H69A 111.4 . . ?
O2 C69 H69A 111.4 . . ?
C70 C69 H69B 111.4 . . ?
O2 C69 H69B 111.4 . . ?
H69A C69 H69B 109.2 . . ?
C69 C70 C71 103(3) . . ?
C69 C70 H70A 111.2 . . ?
C71 C70 H70A 111.2 . . ?
C69 C70 H70B 111.2 . . ?
C71 C70 H70B 111.2 . . ?
H70A C70 H70B 109.1 . . ?
C72 C71 C70 105(3) . . ?
C72 C71 H71A 110.7 . . ?
C70 C71 H71A 110.7 . . ?
C72 C71 H71B 110.7 . . ?
C70 C71 H71B 110.7 . . ?
H71A C71 H71B 108.8 . . ?
O2 C72 C71 112(3) . . ?
O2 C72 H72A 109.3 . . ?
C71 C72 H72A 109.3 . . ?
O2 C72 H72B 109.3 . . ?
C71 C72 H72B 109.3 . . ?
H72A C72 H72B 107.9 . . ?

loop_
_geom_bond_atom_site_label_1
_geom_bond_atom_site_label_2
_geom_bond_distance
_geom_bond_site_symmetry_2
_geom_bond_publ_flag
W1 O1 1.867(10) . ?
W1 S4 2.185(4) . ?
W1 S3 2.193(4) . ?
W1 S1 2.381(5) . ?
W1 S2 2.428(5) . ?
W1 Cu1 2.642(2) . ?
Cu1 S5 2.156(5) . ?
Cu1 S3 2.212(4) . ?
Cu1 S4 2.217(5) . ?
O1 Si1 1.660(10) . ?
S1 C1 1.68(2) . ?
S2 C2 1.743(17) . ?
S5 C25 1.809(14) . ?
Si1 C7 1.830(16) . ?
Si1 C19 1.862(17) . ?
Si1 C13 1.880(16) . ?
C1 C2 1.35(2) . ?
C1 C6 1.43(2) . ?
C2 C3 1.34(2) . ?
C3 C4 1.38(3) . ?
C3 H3 0.9500 . ?
C4 C5 1.37(3) . ?
C4 H4 0.9500 . ?
C5 C6 1.43(3) . ?
C5 H5 0.9500 . ?
C6 H6 0.9500 . ?
C7 C8 1.36(2) . ?
C7 C12 1.40(2) . ?
C8 C9 1.33(2) . ?
C8 H8 0.9500 . ?
C9 C10 1.34(2) . ?
C9 H9 0.9500 . ?
C10 C11 1.40(2) . ?
C10 H10 0.9500 . ?
C11 C12 1.40(2) . ?
C11 H11 0.9500 . ?
C12 H12 0.9500 . ?
C13 C14 1.338(19) . ?
C13 C18 1.403(19) . ?
C14 C15 1.39(2) . ?
C14 H14 0.9500 . ?
C15 C16 1.37(2) . ?
C15 H15 0.9500 . ?
C16 C17 1.34(2) . ?
C16 H16 0.9500 . ?
C17 C18 1.372(19) . ?
C17 H17 0.9500 . ?
C18 H18 0.9500 . ?
C19 C20 1.407(19) . ?
C19 C24 1.43(2) . ?
C20 C21 1.35(2) . ?
C20 H20 0.9500 . ?
C21 C22 1.43(2) . ?
C21 H21 0.9500 . ?
C22 C23 1.38(2) . ?
C22 H22 0.9500 . ?
C23 C24 1.37(2) . ?
C23 H23 0.9500 . ?
C24 H24 0.9500 . ?
C25 C30 1.392(18) . ?
C25 C26 1.425(18) . ?
C26 C27 1.376(17) . ?
C26 C31 1.481(19) . ?
C27 C28 1.392(18) . ?
C27 H27 0.9500 . ?
C28 C29 1.346(18) . ?
C28 H28 0.9500 . ?
C29 C30 1.420(17) . ?
C29 H29 0.9500 . ?
C30 C46 1.510(18) . ?
C31 C36 1.36(2) . ?
C31 C32 1.389(19) . ?
C32 C33 1.39(2) . ?
C32 C37 1.54(2) . ?
C33 C34 1.33(2) . ?
C33 H33 0.9500 . ?
C34 C35 1.40(2) . ?
C34 C40' 1.551(10) . ?
C34 C40 1.553(10) . ?
C35 C36 1.41(2) . ?
C35 H35 0.9500 . ?
C36 C43 1.53(2) . ?
C37 C38 1.518(18) . ?
C37 C39 1.54(2) . ?
C37 H37 1.0000 . ?
C38 H38A 0.9800 . ?
C38 H38B 0.9800 . ?
C38 H38C 0.9800 . ?
C39 H39A 0.9800 . ?
C39 H39B 0.9800 . ?
C39 H39C 0.9800 . ?
C40 C42 1.545(10) . ?
C40 C41 1.546(10) . ?
C40 H40A 1.0000 . ?
C41 H41A 0.9800 . ?
C41 H41B 0.9800 . ?
C41 H41C 0.9800 . ?
C42 H42A 0.9800 . ?
C42 H42B 0.9800 . ?
C42 H42C 0.9800 . ?
C40' C41' 1.545(10) . ?
C40' C42' 1.547(10) . ?
C40' H40B 1.0000 . ?
C41' H41D 0.9800 . ?
C41' H41E 0.9800 . ?
C41' H41F 0.9800 . ?
C42' H42D 0.9800 . ?
C42' H42E 0.9800 . ?
C42' H42F 0.9800 . ?
C43 C45 1.49(2) . ?
C43 C44 1.50(2) . ?
C43 H43 1.0000 . ?
C44 H44A 0.9800 . ?
C44 H44B 0.9800 . ?
C44 H44C 0.9800 . ?
C45 H45A 0.9800 . ?
C45 H45B 0.9800 . ?
C45 H45C 0.9800 . ?
C46 C51 1.416(19) . ?
C46 C47 1.44(2) . ?
C47 C48 1.400(19) . ?
C47 C52 1.48(2) . ?
C48 C49 1.41(2) . ?
C48 H48 0.9500 . ?
C49 C50 1.458(19) . ?
C49 C58 1.53(2) . ?
C50 C51 1.439(18) . ?
C50 H50 0.9500 . ?
C51 C55 1.536(9) . ?
C51 C55' 1.551(10) . ?
C52 C54 1.492(19) . ?
C52 C53 1.501(19) . ?
C52 H52 1.0000 . ?
C53 H53A 0.9800 . ?
C53 H53B 0.9800 . ?
C53 H53C 0.9800 . ?
C54 H54A 0.9800 . ?
C54 H54B 0.9800 . ?
C54 H54C 0.9800 . ?
C55 C56 1.524(9) . ?
C55 C57 1.545(9) . ?
C55 H55A 1.0000 . ?
C56 H56A 0.9800 . ?
C56 H56B 0.9800 . ?
C56 H56C 0.9800 . ?
C57 H57A 0.9800 . ?
C57 H57B 0.9800 . ?
C57 H57C 0.9800 . ?
C55' C56' 1.547(10) . ?
C55' C57' 1.550(10) . ?
C55' H55B 1.0000 . ?
C56' H56D 0.9800 . ?
C56' H56E 0.9800 . ?
C56' H56F 0.9800 . ?
C57' H57D 0.9800 . ?
C57' H57E 0.9800 . ?
C57' H57F 0.9800 . ?
C58 C60 1.52(2) . ?
C58 C59 1.58(2) . ?
C58 H58 1.0000 . ?
C59 H59A 0.9800 . ?
C59 H59B 0.9800 . ?
C59 H59C 0.9800 . ?
C60 H60A 0.9800 . ?
C60 H60B 0.9800 . ?
C60 H60C 0.9800 . ?
N1 C65 1.44(2) . ?
N1 C63 1.46(2) . ?
N1 C67 1.48(2) . ?
N1 C61 1.56(2) . ?
C61 C62 1.42(2) . ?
C61 H61A 0.9900 . ?
C61 H61B 0.9900 . ?
C62 H62A 0.9800 . ?
C62 H62B 0.9800 . ?
C62 H62C 0.9800 . ?
C63 C64 1.40(2) . ?
C63 H63A 0.9900 . ?
C63 H63B 0.9900 . ?
C64 H64A 0.9800 . ?
C64 H64B 0.9800 . ?
C64 H64C 0.9800 . ?
C65 C66 1.533(9) . ?
C65 H65A 0.9900 . ?
C65 H65B 0.9900 . ?
C66 H66A 0.9800 . ?
C66 H66B 0.9800 . ?
C66 H66C 0.9800 . ?
C67 C68 1.55(2) . ?
C67 H67A 0.9900 . ?
C67 H67B 0.9900 . ?
C68 H68A 0.9800 . ?
C68 H68B 0.9800 . ?
C68 H68C 0.9800 . ?
O2 C72 1.18(3) . ?
O2 C69 1.41(3) . ?
C69 C70 1.35(3) . ?
C69 H69A 0.9900 . ?
C69 H69B 0.9900 . ?
C70 C71 1.45(4) . ?
C70 H70A 0.9900 . ?
C70 H70B 0.9900 . ?
C71 C72 1.24(3) . ?
C71 H71A 0.9900 . ?
C71 H71B 0.9900 . ?
C72 H72A 0.9900 . ?
C72 H72B 0.9900 . ?

loop_
_geom_torsion_atom_site_label_1
_geom_torsion_atom_site_label_2
_geom_torsion_atom_site_label_3
_geom_torsion_atom_site_label_4
_geom_torsion
_geom_torsion_site_symmetry_1
_geom_torsion_site_symmetry_2
_geom_torsion_site_symmetry_3
_geom_torsion_site_symmetry_4
_geom_torsion_publ_flag
O1 W1 Cu1 S5 52.8(11) . . . . ?
S4 W1 Cu1 S5 148.9(11) . . . . ?
S3 W1 Cu1 S5 -36.5(11) . . . . ?
S1 W1 Cu1 S5 -113.3(11) . . . . ?
S2 W1 Cu1 S5 158.3(11) . . . . ?
O1 W1 Cu1 S3 89.2(3) . . . . ?
S4 W1 Cu1 S3 -174.6(2) . . . . ?
S1 W1 Cu1 S3 -76.84(19) . . . . ?
S2 W1 Cu1 S3 -165.2(5) . . . . ?
O1 W1 Cu1 S4 -96.2(3) . . . . ?
S3 W1 Cu1 S4 174.6(2) . . . . ?
S1 W1 Cu1 S4 97.79(18) . . . . ?
S2 W1 Cu1 S4 9.4(5) . . . . ?
S4 W1 O1 Si1 -126.4(15) . . . . ?
S3 W1 O1 Si1 -16.2(16) . . . . ?
S1 W1 O1 Si1 80.6(18) . . . . ?
S2 W1 O1 Si1 125.2(16) . . . . ?
Cu1 W1 O1 Si1 -70.6(16) . . . . ?
O1 W1 S1 C1 58.1(9) . . . . ?
S4 W1 S1 C1 -95.1(7) . . . . ?
S3 W1 S1 C1 158.5(6) . . . . ?
S2 W1 S1 C1 13.8(6) . . . . ?
Cu1 W1 S1 C1 -149.8(6) . . . . ?
O1 W1 S2 C2 -172.3(6) . . . . ?
S4 W1 S2 C2 86.4(6) . . . . ?
S3 W1 S2 C2 -82.3(6) . . . . ?
S1 W1 S2 C2 -12.9(6) . . . . ?
Cu1 W1 S2 C2 78.3(7) . . . . ?
O1 W1 S3 Cu1 -103.7(3) . . . . ?
S4 W1 S3 Cu1 4.52(19) . . . . ?
S1 W1 S3 Cu1 105.82(15) . . . . ?
S2 W1 S3 Cu1 173.4(2) . . . . ?
S5 Cu1 S3 W1 174.73(18) . . . . ?
S4 Cu1 S3 W1 -4.42(18) . . . . ?
O1 W1 S4 Cu1 99.8(3) . . . . ?
S3 W1 S4 Cu1 -4.51(18) . . . . ?
S1 W1 S4 Cu1 -93.50(16) . . . . ?
S2 W1 S4 Cu1 -177.23(14) . . . . ?
S5 Cu1 S4 W1 -174.6(2) . . . . ?
S3 Cu1 S4 W1 4.43(18) . . . . ?
S3 Cu1 S5 C25 178.5(6) . . . . ?
S4 Cu1 S5 C25 -2.7(6) . . . . ?
W1 Cu1 S5 C25 -148.0(11) . . . . ?
W1 O1 Si1 C7 162.2(15) . . . . ?
W1 O1 Si1 C19 41.5(18) . . . . ?
W1 O1 Si1 C13 -76.5(17) . . . . ?
W1 S1 C1 C2 -15.4(18) . . . . ?
W1 S1 C1 C6 172.5(12) . . . . ?
C6 C1 C2 C3 -1(3) . . . . ?
S1 C1 C2 C3 -173.2(14) . . . . ?
C6 C1 C2 S2 176.7(12) . . . . ?
S1 C1 C2 S2 4(2) . . . . ?
W1 S2 C2 C3 -173.2(12) . . . . ?
W1 S2 C2 C1 9.0(14) . . . . ?
C1 C2 C3 C4 -1(3) . . . . ?
S2 C2 C3 C4 -178.9(14) . . . . ?
C2 C3 C4 C5 2(3) . . . . ?
C3 C4 C5 C6 -1(3) . . . . ?
C4 C5 C6 C1 -1(3) . . . . ?
C2 C1 C6 C5 2(3) . . . . ?
S1 C1 C6 C5 175.3(14) . . . . ?
O1 Si1 C7 C8 -132.8(14) . . . . ?
C19 Si1 C7 C8 -13.8(17) . . . . ?
C13 Si1 C7 C8 107.7(15) . . . . ?
O1 Si1 C7 C12 46.3(15) . . . . ?
C19 Si1 C7 C12 165.3(13) . . . . ?
C13 Si1 C7 C12 -73.2(15) . . . . ?
C12 C7 C8 C9 -1(3) . . . . ?
Si1 C7 C8 C9 178.0(16) . . . . ?
C7 C8 C9 C10 2(3) . . . . ?
C8 C9 C10 C11 -4(3) . . . . ?
C9 C10 C11 C12 4(3) . . . . ?
C8 C7 C12 C11 2(3) . . . . ?
Si1 C7 C12 C11 -177.2(14) . . . . ?
C10 C11 C12 C7 -4(3) . . . . ?
O1 Si1 C13 C14 -131.7(14) . . . . ?
C7 Si1 C13 C14 -11.8(16) . . . . ?
C19 Si1 C13 C14 110.8(14) . . . . ?
O1 Si1 C13 C18 47.3(14) . . . . ?
C7 Si1 C13 C18 167.2(12) . . . . ?
C19 Si1 C13 C18 -70.1(14) . . . . ?
C18 C13 C14 C15 -1(2) . . . . ?
Si1 C13 C14 C15 178.2(13) . . . . ?
C13 C14 C15 C16 3(3) . . . . ?
C14 C15 C16 C17 -2(3) . . . . ?
C15 C16 C17 C18 0(3) . . . . ?
C16 C17 C18 C13 2(3) . . . . ?
C14 C13 C18 C17 -2(2) . . . . ?
Si1 C13 C18 C17 179.4(13) . . . . ?
O1 Si1 C19 C20 -136.0(13) . . . . ?
C7 Si1 C19 C20 104.4(14) . . . . ?
C13 Si1 C19 C20 -18.4(15) . . . . ?
O1 Si1 C19 C24 40.5(14) . . . . ?
C7 Si1 C19 C24 -79.1(14) . . . . ?
C13 Si1 C19 C24 158.1(13) . . . . ?
C24 C19 C20 C21 0(2) . . . . ?
Si1 C19 C20 C21 177.1(13) . . . . ?
C19 C20 C21 C22 -1(3) . . . . ?
C20 C21 C22 C23 1(3) . . . . ?
C21 C22 C23 C24 0(3) . . . . ?
C22 C23 C24 C19 0(3) . . . . ?
C20 C19 C24 C23 0(3) . . . . ?
Si1 C19 C24 C23 -176.4(14) . . . . ?
Cu1 S5 C25 C30 -96.4(12) . . . . ?
Cu1 S5 C25 C26 89.3(12) . . . . ?
C30 C25 C26 C27 4(2) . . . . ?
S5 C25 C26 C27 178.0(11) . . . . ?
C30 C25 C26 C31 -170.9(14) . . . . ?
S5 C25 C26 C31 3(2) . . . . ?
C25 C26 C27 C28 2(2) . . . . ?
C31 C26 C27 C28 177.2(15) . . . . ?
C26 C27 C28 C29 -6(2) . . . . ?
C27 C28 C29 C30 4(2) . . . . ?
C26 C25 C30 C29 -6(2) . . . . ?
S5 C25 C30 C29 179.8(10) . . . . ?
C26 C25 C30 C46 168.4(14) . . . . ?
S5 C25 C30 C46 -6(2) . . . . ?
C28 C29 C30 C25 2(2) . . . . ?
C28 C29 C30 C46 -172.6(15) . . . . ?
C27 C26 C31 C36 -101.5(18) . . . . ?
C25 C26 C31 C36 73(2) . . . . ?
C27 C26 C31 C32 72.7(19) . . . . ?
C25 C26 C31 C32 -112.7(17) . . . . ?
C36 C31 C32 C33 1(2) . . . . ?
C26 C31 C32 C33 -172.7(14) . . . . ?
C36 C31 C32 C37 -179.0(15) . . . . ?
C26 C31 C32 C37 7(2) . . . . ?
C31 C32 C33 C34 2(3) . . . . ?
C37 C32 C33 C34 -177.4(15) . . . . ?
C32 C33 C34 C35 -4(3) . . . . ?
C32 C33 C34 C40' 176.0(18) . . . . ?
C32 C33 C34 C40 -169.2(19) . . . . ?
C33 C34 C35 C36 3(3) . . . . ?
C40' C34 C35 C36 -177(2) . . . . ?
C40 C34 C35 C36 170.3(19) . . . . ?
C32 C31 C36 C35 -2(2) . . . . ?
C26 C31 C36 C35 171.7(14) . . . . ?
C32 C31 C36 C43 -178.1(15) . . . . ?
C26 C31 C36 C43 -4(2) . . . . ?
C34 C35 C36 C31 0(3) . . . . ?
C34 C35 C36 C43 176.0(15) . . . . ?
C33 C32 C37 C38 78.4(18) . . . . ?
C31 C32 C37 C38 -101.2(17) . . . . ?
C33 C32 C37 C39 -45.3(19) . . . . ?
C31 C32 C37 C39 135.1(15) . . . . ?
C33 C34 C40 C42 36(4) . . . . ?
C35 C34 C40 C42 -129(3) . . . . ?
C40' C34 C40 C42 79(6) . . . . ?
C33 C34 C40 C41 -90(3) . . . . ?
C35 C34 C40 C41 104(3) . . . . ?
C40' C34 C40 C41 -48(5) . . . . ?
C33 C34 C40' C41' -157(2) . . . . ?
C35 C34 C40' C41' 24(4) . . . . ?
C40 C34 C40' C41' 58(5) . . . . ?
C33 C34 C40' C42' 83(2) . . . . ?
C35 C34 C40' C42' -97(3) . . . . ?
C40 C34 C40' C42' -62(6) . . . . ?
C31 C36 C43 C45 -135.2(18) . . . . ?
C35 C36 C43 C45 49(2) . . . . ?
C31 C36 C43 C44 94(2) . . . . ?
C35 C36 C43 C44 -82(2) . . . . ?
C25 C30 C46 C51 93.7(18) . . . . ?
C29 C30 C46 C51 -91.8(16) . . . . ?
C25 C30 C46 C47 -86.8(18) . . . . ?
C29 C30 C46 C47 87.7(17) . . . . ?
C51 C46 C47 C48 -2(2) . . . . ?
C30 C46 C47 C48 178.7(13) . . . . ?
C51 C46 C47 C52 177.4(14) . . . . ?
C30 C46 C47 C52 -2(2) . . . . ?
C46 C47 C48 C49 2(2) . . . . ?
C52 C47 C48 C49 -176.9(14) . . . . ?
C47 C48 C49 C50 -2(2) . . . . ?
C47 C48 C49 C58 175.9(14) . . . . ?
C48 C49 C50 C51 2(2) . . . . ?
C58 C49 C50 C51 -176.5(13) . . . . ?
C47 C46 C51 C50 1(2) . . . . ?
C30 C46 C51 C50 -179.1(13) . . . . ?
C47 C46 C51 C55 -178.5(12) . . . . ?
C30 C46 C51 C55 1(2) . . . . ?
C47 C46 C51 C55' 136(2) . . . . ?
C30 C46 C51 C55' -45(3) . . . . ?
C49 C50 C51 C46 -1(2) . . . . ?
C49 C50 C51 C55 178.4(12) . . . . ?
C49 C50 C51 C55' -143(2) . . . . ?
C48 C47 C52 C54 60.2(19) . . . . ?
C46 C47 C52 C54 -119.0(16) . . . . ?
C48 C47 C52 C53 -64.6(19) . . . . ?
C46 C47 C52 C53 116.2(17) . . . . ?
C46 C51 C55 C56 94.0(16) . . . . ?
C50 C51 C55 C56 -85.9(15) . . . . ?
C55' C51 C55 C56 -163(4) . . . . ?
C46 C51 C55 C57 -141.2(14) . . . . ?
C50 C51 C55 C57 39.0(17) . . . . ?
C55' C51 C55 C57 -38(4) . . . . ?
C46 C51 C55' C56' 148(4) . . . . ?
C50 C51 C55' C56' -73(4) . . . . ?
C55 C51 C55' C56' 45(5) . . . . ?
C46 C51 C55' C57' -89(4) . . . . ?
C50 C51 C55' C57' 51(4) . . . . ?
C55 C51 C55' C57' 168(5) . . . . ?
C48 C49 C58 C60 134.4(16) . . . . ?
C50 C49 C58 C60 -47(2) . . . . ?
C48 C49 C58 C59 -98.5(19) . . . . ?
C50 C49 C58 C59 79.9(18) . . . . ?
C65 N1 C61 C62 172.2(19) . . . . ?
C63 N1 C61 C62 -61(2) . . . . ?
C67 N1 C61 C62 55(2) . . . . ?
C65 N1 C63 C64 56(3) . . . . ?
C67 N1 C63 C64 -178.9(17) . . . . ?
C61 N1 C63 C64 -61(2) . . . . ?
C63 N1 C65 C66 62(2) . . . . ?
C67 N1 C65 C66 -62(2) . . . . ?
C61 N1 C65 C66 179.4(16) . . . . ?
C65 N1 C67 C68 -47(2) . . . . ?
C63 N1 C67 C68 -177.6(17) . . . . ?
C61 N1 C67 C68 67(2) . . . . ?
C72 O2 C69 C70 31(4) . . . . ?
O2 C69 C70 C71 -15(3) . . . . ?
C69 C70 C71 C72 -4(4) . . . . ?
C69 O2 C72 C71 -36(4) . . . . ?
C70 C71 C72 O2 25(4) . . . . ?
